data_7113693
loop_
_publ_author_name
'Baker, Robert J.'
'Jones, Cameron'

_publ_section_title
;
 The reaction of "GaI" with a 1,3-diyne: synthesis, characterisation and
 reactivity of a novel C--C coupled ene--diyne--bis(gem-organodigallium(III))
 complex
;
_journal_coden_ASTM CHCOFS
_journal_issue 3
_journal_name_full
;
 Chemical Communications (Cambridge, United Kingdom)
;
_journal_page_first 390
_journal_page_last 391
_journal_paper_doi 10.1039/b210868m
_journal_year 2003
_chemical_formula_sum 'C20 H36 Ga4 I8 Si4'
_chemical_formula_weight 1682.93
_space_group_IT_number 61
_symmetry_cell_setting orthorhombic
_symmetry_space_group_name_Hall '-P 2ac 2ab'
_symmetry_space_group_name_H-M 'P b c a'
_atom_sites_solution_hydrogens geom
_atom_sites_solution_primary direct
_atom_sites_solution_secondary difmap
_audit_creation_method SHELXL-97
_cell_angle_alpha 90.00
_cell_angle_beta 90.00
_cell_angle_gamma 90.00
_cell_formula_units_Z 8
_cell_length_a 19.676(4)
_cell_length_b 20.606(4)
_cell_length_c 21.642(4)
_cell_measurement_temperature 150(2)
_cell_volume 8775(3)
_computing_structure_refinement 'SHELXL-97 (Sheldrick, 1997)'
_computing_structure_solution 'SHELXS-97 (Sheldrick, 1990)'
_diffrn_ambient_temperature 150(2)
_diffrn_measured_fraction_theta_full 0.998
_diffrn_measured_fraction_theta_max 0.998
_diffrn_measurement_device_type 'Nonius Kappa CCD'
_diffrn_radiation_monochromator graphite
_diffrn_radiation_source 'fine-focus sealed tube'
_diffrn_radiation_type MoK\a
_diffrn_radiation_wavelength 0.71073
_diffrn_reflns_av_R_equivalents 0.1580
_diffrn_reflns_av_sigmaI/netI 0.0737
_diffrn_reflns_limit_h_max 23
_diffrn_reflns_limit_h_min -23
_diffrn_reflns_limit_k_max 24
_diffrn_reflns_limit_k_min -24
_diffrn_reflns_limit_l_max 25
_diffrn_reflns_limit_l_min -25
_diffrn_reflns_number 81643
_diffrn_reflns_theta_full 25.03
_diffrn_reflns_theta_max 25.03
_diffrn_reflns_theta_min 2.92
_exptl_absorpt_coefficient_mu 8.181
_exptl_absorpt_correction_T_max 0.90
_exptl_absorpt_correction_T_min 0.55
_exptl_absorpt_correction_type 'Sortav (Blessing)'
_exptl_crystal_colour colourless
_exptl_crystal_density_diffrn 2.548
_exptl_crystal_density_method 'not measured'
_exptl_crystal_description prism
_exptl_crystal_F_000 6080
_exptl_crystal_size_max 0.10
_exptl_crystal_size_mid 0.07
_exptl_crystal_size_min 0.06
_refine_diff_density_max 0.941
_refine_diff_density_min -0.874
_refine_diff_density_rms 0.196
_refine_ls_extinction_method none
_refine_ls_goodness_of_fit_ref 1.084
_refine_ls_hydrogen_treatment mixed
_refine_ls_matrix_type full
_refine_ls_number_parameters 337
_refine_ls_number_reflns 7739
_refine_ls_number_restraints 0
_refine_ls_restrained_S_all 1.084
_refine_ls_R_factor_all 0.0792
_refine_ls_R_factor_gt 0.0471
_refine_ls_shift/su_max 0.001
_refine_ls_shift/su_mean 0.000
_refine_ls_structure_factor_coef Fsqd
_refine_ls_weighting_details 'calc w=1/[\s^2^(Fo^2^)+(0.0065P)^2^+51.6759P] where P=(Fo^2^+2Fc^2^)/3'
_refine_ls_weighting_scheme calc
_refine_ls_wR_factor_gt 0.0823
_refine_ls_wR_factor_ref 0.0914
_reflns_number_gt 5736
_reflns_number_total 7739
_reflns_threshold_expression >2sigma(I)
_cod_duplicate_entry 7103953
_cod_data_source_file b210868m.txt
_cod_data_source_block compound_3
_cod_original_sg_symbol_H-M Pbca
_cod_database_code 7113693

loop_
_symmetry_equiv_pos_as_xyz
'x, y, z'
'-x+1/2, -y, z+1/2'
'x+1/2, -y+1/2, -z'
'-x, y+1/2, -z+1/2'
'-x, -y, -z'
'x-1/2, y, -z-1/2'
'-x-1/2, y-1/2, z'
'x, -y-1/2, z-1/2'

loop_
_atom_site_label
_atom_site_type_symbol
_atom_site_fract_x
_atom_site_fract_y
_atom_site_fract_z
_atom_site_U_iso_or_equiv
_atom_site_adp_type
_atom_site_occupancy
_atom_site_symmetry_multiplicity
_atom_site_calc_flag
_atom_site_refinement_flags
I1 I 1.01801(3) -0.10745(3) 0.09054(3) 0.04041(18) Uani 1 1 d .
Ga1 Ga 0.91205(5) -0.04590(5) 0.11971(5) 0.0297(2) Uani 1 1 d .
Si1 Si 0.82567(15) -0.20556(14) 0.09404(13) 0.0364(7) Uani 1 1 d .
C1 C 0.7346(5) -0.2280(6) 0.1039(5) 0.051(3) Uani 1 1 d .
H1A H 0.7227 -0.2608 0.0744 0.077 Uiso 1 1 calc R
H1B H 0.7067 -0.1903 0.0976 0.077 Uiso 1 1 calc R
H1C H 0.7275 -0.2443 0.1450 0.077 Uiso 1 1 calc R
I2 I 0.84806(4) 0.00127(4) 0.03001(3) 0.04149(18) Uani 1 1 d .
Ga2 Ga 0.83266(5) -0.02975(5) 0.37839(5) 0.0298(3) Uani 1 1 d .
Si2 Si 0.96901(15) 0.09106(14) 0.18050(13) 0.0349(7) Uani 1 1 d .
C2 C 0.8829(5) -0.2718(5) 0.1188(6) 0.051(3) Uani 1 1 d .
H2A H 0.8766 -0.3087 0.0923 0.077 Uiso 1 1 calc R
H2B H 0.8725 -0.2837 0.1606 0.077 Uiso 1 1 calc R
H2C H 0.9292 -0.2573 0.1163 0.077 Uiso 1 1 calc R
I3 I 0.86507(3) -0.02747(3) 0.48898(3) 0.03664(17) Uani 1 1 d .
Ga3 Ga 0.74016(5) -0.02462(5) 0.24557(5) 0.0289(2) Uani 1 1 d .
Si3 Si 0.90284(15) 0.14171(13) 0.39840(13) 0.0343(7) Uani 1 1 d .
C3 C 0.8442(6) -0.1812(6) 0.0133(5) 0.052(3) Uani 1 1 d .
H3A H 0.8908 -0.1680 0.0101 0.078 Uiso 1 1 calc R
H3B H 0.8152 -0.1457 0.0018 0.078 Uiso 1 1 calc R
H3C H 0.8361 -0.2173 -0.0138 0.078 Uiso 1 1 calc R
I4 I 0.71217(3) 0.02460(3) 0.35709(3) 0.03133(16) Uani 1 1 d .
Ga4 Ga 0.77606(5) -0.16638(5) 0.32860(5) 0.0307(3) Uani 1 1 d .
Si4 Si 0.93580(13) -0.13482(13) 0.32881(13) 0.0303(6) Uani 1 1 d .
C4 C 0.8403(5) -0.1366(5) 0.1501(4) 0.030(2) Uani 1 1 d .
I5 I 0.70461(4) 0.05210(4) 0.16372(3) 0.04456(19) Uani 1 1 d .
C5 C 0.8412(4) -0.1033(4) 0.1968(4) 0.027(2) Uani 1 1 d .
I6 I 0.66764(3) -0.13035(3) 0.25376(3) 0.03628(17) Uani 1 1 d .
C6 C 0.8379(5) -0.0608(4) 0.2518(4) 0.028(2) Uani 1 1 d .
I7 I 0.79153(4) -0.28226(3) 0.29207(3) 0.04112(18) Uani 1 1 d .
C7 C 0.8851(4) -0.0022(4) 0.2435(4) 0.026(2) Uani 1 1 d .
I8 I 0.72300(3) -0.16317(3) 0.43544(3) 0.03656(17) Uani 1 1 d .
C8 C 0.9195(5) 0.0138(5) 0.1913(4) 0.029(2) Uani 1 1 d .
C9 C 0.9032(6) 0.1599(5) 0.1797(5) 0.043(3) Uani 1 1 d .
H9A H 0.9261 0.2009 0.1825 0.065 Uiso 1 1 calc R
H9B H 0.8730 0.1550 0.2142 0.065 Uiso 1 1 calc R
H9C H 0.8777 0.1581 0.1419 0.065 Uiso 1 1 calc R
C10 C 1.0152(6) 0.0891(6) 0.1048(5) 0.048(3) Uani 1 1 d .
H10A H 1.0444 0.0518 0.1034 0.072 Uiso 1 1 calc R
H10B H 1.0420 0.1278 0.1005 0.072 Uiso 1 1 calc R
H10C H 0.9829 0.0868 0.0716 0.072 Uiso 1 1 calc R
C11 C 1.0366(6) 0.0996(5) 0.2440(5) 0.045(3) Uani 1 1 d .
H11A H 1.0655 0.0621 0.2438 0.068 Uiso 1 1 calc R
H11B H 1.0148 0.1033 0.2835 0.068 Uiso 1 1 calc R
H11C H 1.0634 0.1377 0.2364 0.068 Uiso 1 1 calc R
C12 C 0.8883(5) 0.0370(5) 0.2981(4) 0.030(2) Uani 1 1 d .
C13 C 0.8886(5) 0.0712(4) 0.3439(4) 0.028(2) Uani 1 1 d .
C14 C 0.9153(6) 0.2114(5) 0.3461(5) 0.041(3) Uani 1 1 d .
H14A H 0.8765 0.2156 0.3195 0.062 Uiso 1 1 calc R
H14B H 0.9553 0.2046 0.3216 0.062 Uiso 1 1 calc R
H14C H 0.9205 0.2503 0.3701 0.062 Uiso 1 1 calc R
C15 C 0.9813(6) 0.1215(6) 0.4435(5) 0.052(3) Uani 1 1 d .
H15A H 1.0172 0.1099 0.4156 0.079 Uiso 1 1 calc R
H15B H 0.9720 0.0858 0.4707 0.079 Uiso 1 1 calc R
H15C H 0.9948 0.1586 0.4674 0.079 Uiso 1 1 calc R
C16 C 0.8260(6) 0.1526(5) 0.4472(5) 0.044(3) Uani 1 1 d .
H16A H 0.8334 0.1874 0.4759 0.066 Uiso 1 1 calc R
H16B H 0.8171 0.1132 0.4696 0.066 Uiso 1 1 calc R
H16C H 0.7877 0.1627 0.4214 0.066 Uiso 1 1 calc R
C17 C 0.8470(5) -0.0970(4) 0.3137(4) 0.028(2) Uani 1 1 d .
C18 C 1.0013(5) -0.0711(5) 0.3463(5) 0.041(3) Uani 1 1 d .
H18A H 1.0441 -0.0916 0.3549 0.062 Uiso 1 1 calc R
H18B H 0.9872 -0.0464 0.3817 0.062 Uiso 1 1 calc R
H18C H 1.0062 -0.0428 0.3114 0.062 Uiso 1 1 calc R
C19 C 0.9300(5) -0.1902(5) 0.3984(4) 0.039(3) Uani 1 1 d .
H19A H 0.9016 -0.2267 0.3887 0.058 Uiso 1 1 calc R
H19B H 0.9108 -0.1668 0.4326 0.058 Uiso 1 1 calc R
H19C H 0.9746 -0.2052 0.4092 0.058 Uiso 1 1 calc R
C20 C 0.9676(5) -0.1823(5) 0.2620(4) 0.036(2) Uani 1 1 d .
H20A H 0.9750 -0.1538 0.2276 0.054 Uiso 1 1 calc R
H20B H 0.9346 -0.2147 0.2509 0.054 Uiso 1 1 calc R
H20C H 1.0096 -0.2031 0.2729 0.054 Uiso 1 1 calc R

loop_
_atom_site_aniso_label
_atom_site_aniso_U_11
_atom_site_aniso_U_22
_atom_site_aniso_U_33
_atom_site_aniso_U_23
_atom_site_aniso_U_13
_atom_site_aniso_U_12
I1 0.0326(4) 0.0487(4) 0.0400(4) 0.0047(3) 0.0073(3) 0.0072(3)
Ga1 0.0285(6) 0.0365(6) 0.0241(6) 0.0013(5) 0.0014(5) 0.0003(5)
Si1 0.0390(17) 0.0387(17) 0.0315(16) -0.0105(13) 0.0031(13) -0.0039(13)
C1 0.045(7) 0.058(8) 0.050(8) -0.015(6) 0.002(6) -0.018(6)
I2 0.0423(4) 0.0530(4) 0.0292(4) 0.0062(3) -0.0031(3) 0.0061(3)
Ga2 0.0313(6) 0.0339(6) 0.0242(6) 0.0001(5) -0.0002(5) 0.0034(5)
Si2 0.0349(17) 0.0357(16) 0.0340(17) 0.0029(13) -0.0007(13) -0.0071(13)
C2 0.040(7) 0.048(7) 0.066(8) 0.000(6) 0.011(6) 0.009(5)
I3 0.0420(4) 0.0431(4) 0.0248(4) 0.0014(3) -0.0032(3) 0.0023(3)
Ga3 0.0260(6) 0.0341(6) 0.0268(6) 0.0015(5) -0.0002(5) 0.0028(5)
Si3 0.0398(17) 0.0308(15) 0.0321(16) -0.0059(12) -0.0038(13) -0.0038(12)
C3 0.054(8) 0.060(8) 0.043(7) -0.017(6) 0.003(6) -0.010(6)
I4 0.0296(4) 0.0365(4) 0.0279(4) -0.0007(3) 0.0016(3) 0.0057(3)
Ga4 0.0299(6) 0.0306(6) 0.0316(6) 0.0023(5) 0.0032(5) -0.0009(5)
Si4 0.0257(15) 0.0334(15) 0.0318(16) 0.0040(12) 0.0022(12) 0.0035(11)
C4 0.026(5) 0.039(6) 0.025(5) 0.000(5) 0.006(4) -0.004(4)
I5 0.0486(5) 0.0535(5) 0.0316(4) 0.0095(3) -0.0005(3) 0.0147(3)
C5 0.023(5) 0.030(5) 0.028(6) 0.009(5) 0.003(4) 0.005(4)
I6 0.0283(4) 0.0410(4) 0.0396(4) -0.0002(3) -0.0024(3) -0.0034(3)
C6 0.026(5) 0.032(5) 0.028(5) 0.008(4) 0.003(4) 0.007(4)
I7 0.0438(4) 0.0304(4) 0.0492(4) -0.0026(3) 0.0084(3) -0.0003(3)
C7 0.018(5) 0.034(5) 0.027(5) -0.010(4) -0.005(4) 0.003(4)
I8 0.0397(4) 0.0371(4) 0.0329(4) 0.0037(3) 0.0085(3) -0.0004(3)
C8 0.029(5) 0.035(6) 0.023(5) 0.011(4) 0.003(4) 0.005(4)
C9 0.057(7) 0.037(6) 0.035(6) 0.005(5) -0.004(5) -0.018(5)
C10 0.058(8) 0.055(7) 0.031(6) 0.006(5) 0.012(5) -0.023(6)
C11 0.050(7) 0.044(6) 0.042(7) -0.008(5) 0.019(5) -0.014(5)
C12 0.031(6) 0.034(6) 0.025(6) 0.007(5) 0.002(4) -0.005(4)
C13 0.024(5) 0.031(5) 0.029(6) 0.000(5) 0.009(4) 0.000(4)
C14 0.048(7) 0.031(6) 0.045(7) -0.003(5) -0.006(5) -0.006(5)
C15 0.051(7) 0.052(7) 0.054(8) -0.006(6) -0.012(6) -0.008(6)
C16 0.054(7) 0.039(6) 0.039(6) -0.003(5) 0.002(5) -0.001(5)
C17 0.032(6) 0.029(5) 0.024(5) -0.003(4) 0.004(4) 0.000(4)
C18 0.027(6) 0.050(7) 0.046(7) -0.004(5) -0.004(5) 0.006(5)
C19 0.038(6) 0.046(6) 0.032(6) 0.002(5) -0.002(5) 0.010(5)
C20 0.029(6) 0.047(6) 0.033(6) 0.004(5) 0.006(5) 0.007(5)

loop_
_atom_type_symbol
_atom_type_description
_atom_type_scat_dispersion_real
_atom_type_scat_dispersion_imag
_atom_type_scat_source
C C 0.0033 0.0016 'International Tables Vol C Tables 4.2.6.8 and 6.1.1.4'
H H 0.0000 0.0000 'International Tables Vol C Tables 4.2.6.8 and 6.1.1.4'
Si Si 0.0817 0.0704 'International Tables Vol C Tables 4.2.6.8 and 6.1.1.4'
Ga Ga 0.2307 1.6083 'International Tables Vol C Tables 4.2.6.8 and 6.1.1.4'
I I -0.4742 1.8119 'International Tables Vol C Tables 4.2.6.8 and 6.1.1.4'

loop_
_geom_angle_atom_site_label_1
_geom_angle_atom_site_label_2
_geom_angle_atom_site_label_3
_geom_angle
C8 Ga1 C4 107.9(3)
C8 Ga1 C5 79.1(3)
C4 Ga1 C5 28.8(3)
C8 Ga1 I2 113.7(3)
C4 Ga1 I2 102.4(2)
C5 Ga1 I2 115.1(2)
C8 Ga1 I1 116.5(3)
C4 Ga1 I1 99.3(2)
C5 Ga1 I1 113.2(2)
I2 Ga1 I1 114.59(5)
C2 Si1 C3 110.7(5)
C2 Si1 C1 111.7(5)
C3 Si1 C1 111.4(5)
C2 Si1 C4 106.0(5)
C3 Si1 C4 111.8(5)
C1 Si1 C4 105.0(5)
C17 Ga2 C13 108.1(3)
C17 Ga2 C12 80.2(4)
C13 Ga2 C12 28.5(3)
C17 Ga2 I3 131.0(3)
C13 Ga2 I3 99.3(2)
C12 Ga2 I3 123.7(2)
C17 Ga2 I4 107.3(3)
C13 Ga2 I4 89.4(2)
C12 Ga2 I4 92.2(2)
I3 Ga2 I4 112.86(4)
C10 Si2 C8 110.0(5)
C10 Si2 C9 109.5(5)
C8 Si2 C9 106.1(4)
C10 Si2 C11 106.9(5)
C8 Si2 C11 110.3(4)
C9 Si2 C11 113.9(5)
C6 Ga3 I5 122.7(2)
C6 Ga3 I6 101.7(3)
I5 Ga3 I6 115.29(5)
C6 Ga3 I4 105.6(3)
I5 Ga3 I4 110.20(5)
I6 Ga3 I4 98.20(4)
C14 Si3 C16 111.3(5)
C14 Si3 C15 112.6(5)
C16 Si3 C15 113.6(5)
C14 Si3 C13 103.6(4)
C16 Si3 C13 109.1(4)
C15 Si3 C13 106.0(5)
Ga2 I4 Ga3 79.25(4)
C17 Ga4 I7 122.2(3)
C17 Ga4 I8 114.3(3)
I7 Ga4 I8 111.00(4)
C17 Ga4 I6 104.4(3)
I7 Ga4 I6 99.33(4)
I8 Ga4 I6 102.02(4)
C20 Si4 C18 107.2(5)
C20 Si4 C19 108.8(5)
C18 Si4 C19 107.6(5)
C20 Si4 C17 112.6(4)
C18 Si4 C17 111.8(4)
C19 Si4 C17 108.8(4)
C5 C4 Si1 162.8(8)
C5 C4 Ga1 77.5(6)
Si1 C4 Ga1 119.5(4)
C4 C5 C6 176.1(10)
C4 C5 Ga1 73.7(6)
C6 C5 Ga1 106.5(6)
Ga3 I6 Ga4 80.96(4)
C5 C6 C7 110.2(7)
C5 C6 C17 114.0(7)
C7 C6 C17 114.3(8)
C5 C6 Ga3 101.6(6)
C7 C6 Ga3 105.8(6)
C17 C6 Ga3 109.8(6)
C8 C7 C12 121.9(9)
C8 C7 C6 126.1(8)
C12 C7 C6 112.0(8)
C7 C8 Si2 124.5(7)
C7 C8 Ga1 117.7(7)
Si2 C8 Ga1 117.7(5)
C13 C12 C7 177.6(10)
C13 C12 Ga2 75.7(6)
C7 C12 Ga2 104.3(6)
C12 C13 Si3 162.5(8)
C12 C13 Ga2 75.8(6)
Si3 C13 Ga2 121.6(4)
C6 C17 Si4 116.4(6)
C6 C17 Ga2 104.9(6)
Si4 C17 Ga2 106.8(4)
C6 C17 Ga4 113.5(6)
Si4 C17 Ga4 108.1(4)
Ga2 C17 Ga4 106.4(4)

loop_
_geom_bond_atom_site_label_1
_geom_bond_atom_site_label_2
_geom_bond_distance
I1 Ga1 2.5206(13)
Ga1 C8 1.983(10)
Ga1 C4 2.433(9)
Ga1 C5 2.475(9)
Ga1 I2 2.5097(13)
Si1 C2 1.848(11)
Si1 C3 1.854(11)
Si1 C1 1.862(11)
Si1 C4 1.891(10)
Ga2 C17 1.991(9)
Ga2 C13 2.470(9)
Ga2 C12 2.472(9)
Ga2 I3 2.4773(13)
Ga2 I4 2.6621(13)
Si2 C10 1.874(10)
Si2 C8 1.882(10)
Si2 C9 1.920(11)
Si2 C11 1.921(11)
Ga3 C6 2.067(9)
Ga3 I5 2.4752(13)
Ga3 I6 2.6104(13)
Ga3 I4 2.6752(13)
Si3 C14 1.845(10)
Si3 C16 1.858(11)
Si3 C15 1.873(11)
Si3 C13 1.892(10)
Ga4 C17 2.024(9)
Ga4 I7 2.5337(13)
Ga4 I8 2.5378(13)
Ga4 I6 2.7793(13)
Si4 C20 1.855(10)
Si4 C18 1.878(10)
Si4 C19 1.893(10)
Si4 C17 1.940(10)
C4 C5 1.221(12)
C5 C6 1.479(13)
C6 C7 1.535(13)
C6 C17 1.544(12)
C7 C8 1.357(12)
C7 C12 1.432(13)
C12 C13 1.216(12)
